data_4345203
loop_
_publ_author_name
'Schildhammer, Daniel'
'Fuhrmann, Gerda'
'Petschnig, Lucas L.'
'Wurst, Klaus'
'Vitzthum, Daniela'
'Seibald, Markus'
'Schottenberger, Herwig'
'Huppertz, Hubert'

_publ_section_title
;
 Structural Redetermination and Photoluminescence Properties of the
 Niobium Oxyphosphate (NbO)2P4O13
;
_journal_name_full 'Inorganic Chemistry'
_journal_paper_doi 10.1021/acs.inorgchem.6b02891
_journal_year 2017
_chemical_formula_moiety 'Nb2 O15 P4'
_chemical_formula_sum 'Nb2 O15 P4'
_chemical_formula_weight 549.6989
_chemical_name_common 'Niobium oxo phosphate'
_chemical_name_systematic
;
 ?
;
_space_group_crystal_system triclinic
_space_group_IT_number 2
_space_group_name_Hall '-P 1'
_space_group_name_H-M_alt 'P -1'
_symmetry_space_group_name_Hall '-P 1'
_symmetry_space_group_name_H-M 'P -1'
_audit_creation_method SHELXL-2013
_cell_angle_alpha 98.5480(10)
_cell_angle_beta 95.5720(10)
_cell_angle_gamma 102.9210(10)
_cell_formula_units_Z 6
_cell_length_a 10.6642(4)
_cell_length_b 10.8309(4)
_cell_length_c 15.6046(5)
_cell_measurement_reflns_used 9943
_cell_measurement_temperature 300(2)
_cell_measurement_theta_max 70.03
_cell_measurement_theta_min 5.059
_cell_volume 1721.27(11)
_computing_cell_refinement 'Bruker SAINT-V 8.34A'
_computing_data_collection 'Bruker Apex II'
_computing_data_reduction 'Bruker SAINT-V 8.34A'
_computing_molecular_graphics 'DIAMOND Version 3.2i(Brandenburg & Putz, 2012'
_computing_structure_refinement 'SHELXL-2013 (Sheldrick, 2013'
_computing_structure_solution SHELXTL-2013/1
_diffrn_ambient_temperature 300(2)
_diffrn_detector_area_resol_mean 10.4
_diffrn_measured_fraction_theta_full 1.000
_diffrn_measured_fraction_theta_max 1.000
_diffrn_measurement_device_type 'Bruker D8 Quest'
_diffrn_measurement_method 'phi- and omega-scans'
_diffrn_radiation_type MoK\a
_diffrn_radiation_wavelength 0.71073
_diffrn_reflns_av_R_equivalents 0.0770
_diffrn_reflns_av_unetI/netI 0.0542
_diffrn_reflns_Laue_measured_fraction_full 1.000
_diffrn_reflns_Laue_measured_fraction_max 1.000
_diffrn_reflns_limit_h_max 16
_diffrn_reflns_limit_h_min -16
_diffrn_reflns_limit_k_max 16
_diffrn_reflns_limit_k_min -16
_diffrn_reflns_limit_l_max 23
_diffrn_reflns_limit_l_min -23
_diffrn_reflns_number 79602
_diffrn_reflns_point_group_measured_fraction_full 1.000
_diffrn_reflns_point_group_measured_fraction_max 1.000
_diffrn_reflns_theta_full 25.242
_diffrn_reflns_theta_max 32.500
_diffrn_reflns_theta_min 2.167
_diffrn_source 'Incoatec Microfocus'
_exptl_absorpt_coefficient_mu 2.645
_exptl_absorpt_correction_T_max 0.937
_exptl_absorpt_correction_T_min 0.857
_exptl_absorpt_correction_type multi-scan
_exptl_absorpt_process_details 'Bruker DIFABS-2014/5'
_exptl_crystal_colour colorless
_exptl_crystal_density_diffrn 3.182
_exptl_crystal_description block
_exptl_crystal_F_000 1572
_exptl_crystal_size_max 0.060
_exptl_crystal_size_mid 0.050
_exptl_crystal_size_min 0.025
_refine_diff_density_max 2.388
_refine_diff_density_min -2.015
_refine_diff_density_rms 0.235
_refine_ls_extinction_method none
_refine_ls_goodness_of_fit_ref 1.041
_refine_ls_hydrogen_treatment undef
_refine_ls_matrix_type full
_refine_ls_number_parameters 577
_refine_ls_number_reflns 12461
_refine_ls_number_restraints 0
_refine_ls_restrained_S_all 1.041
_refine_ls_R_factor_all 0.0815
_refine_ls_R_factor_gt 0.0447
_refine_ls_shift/su_max 0.003
_refine_ls_shift/su_mean 0.000
_refine_ls_structure_factor_coef Fsqd
_refine_ls_weighting_details 'w=1/[\s^2^(Fo^2^)+(0.0416P)^2^+3.3814P] where P=(Fo^2^+2Fc^2^)/3'
_refine_ls_weighting_scheme calc
_refine_ls_wR_factor_gt 0.0933
_refine_ls_wR_factor_ref 0.1035
_reflns_Friedel_coverage 0.000
_reflns_number_gt 8558
_reflns_number_total 12461
_reflns_threshold_expression 'I > 2\s(I)'
_cod_data_source_file ic6b02891_si_001.cif
_cod_data_source_block DS753
_cod_database_code 4345203
_shelx_space_group_comment
;
The symmetry employed for this shelxl refinement is uniquely defined
by the following loop, which should always be used as a source of
symmetry information in preference to the above space-group names.
They are only intended as comments.
;
_shelxl_version_number 2013-4

loop_
_space_group_symop_operation_xyz
'x, y, z'
'-x, -y, -z'

loop_
_atom_site_label
_atom_site_type_symbol
_atom_site_fract_x
_atom_site_fract_y
_atom_site_fract_z
_atom_site_U_iso_or_equiv
_atom_site_adp_type
_atom_site_occupancy
_atom_site_site_symmetry_order
_atom_site_calc_flag
_atom_site_refinement_flags_occupancy
Nb1 Nb 1.05433(3) 0.63989(3) 0.64933(2) 0.00684(7) Uani 1 1 d .
Nb2 Nb 0.27314(3) 0.35793(3) 0.02788(2) 0.00716(7) Uani 1 1 d .
Nb3 Nb 0.60817(3) 0.84610(3) 0.67890(2) 0.00795(7) Uani 1 1 d .
Nb4 Nb 0.60661(3) 0.34095(3) 0.68380(2) 0.00810(7) Uani 1 1 d .
Nb5 Nb 0.95761(3) 0.85157(3) 0.34036(2) 0.00682(7) Uani 1 1 d .
Nb6 Nb 0.70725(3) 0.13383(3) -0.01416(2) 0.00722(7) Uani 1 1 d .
P1 P 0.73090(9) 0.59944(9) 0.58451(6) 0.00655(18) Uani 1 1 d .
P2 P 0.19508(9) 0.10264(9) 0.12734(6) 0.00580(17) Uani 1 1 d .
P3 P 0.60432(9) 0.39247(9) 0.07761(6) 0.00639(18) Uani 1 1 d .
P4 P 1.02380(9) 0.63017(9) 0.06082(6) 0.00688(18) Uani 1 1 d .
P5 P 1.13986(9) 0.89407(9) 0.54264(6) 0.00584(17) Uani 1 1 d .
P6 P 0.65468(10) 0.39650(10) 0.26654(6) 0.00906(19) Uani 1 1 d .
P7 P 1.39847(10) 0.87959(10) 0.51269(6) 0.00895(19) Uani 1 1 d .
P8 P 1.06692(10) 0.59810(10) 0.24907(6) 0.00838(19) Uani 1 1 d .
P9 P 0.68984(10) 0.63822(10) 0.40454(6) 0.00760(18) Uani 1 1 d .
P10 P -0.08100(10) 0.11261(10) 0.15691(6) 0.00804(18) Uani 1 1 d .
P11 P -0.26059(10) -0.14215(10) 0.17174(6) 0.00766(18) Uani 1 1 d .
P12 P -0.51299(10) -0.08994(9) 0.20773(6) 0.00742(18) Uani 1 1 d .
O1 O 0.8750(3) 0.6539(3) 0.60343(19) 0.0142(6) Uani 1 1 d .
O2 O 1.4513(3) 0.8253(3) 0.58750(18) 0.0147(6) Uani 1 1 d .
O3 O 1.1251(3) 0.7706(3) 0.5775(2) 0.0189(7) Uani 1 1 d .
O4 O 1.0314(3) 0.4605(3) 0.26319(18) 0.0143(6) Uani 1 1 d .
O5 O 1.2108(3) 0.6550(3) 0.26313(18) 0.0134(6) Uani 1 1 d .
O6 O 1.0801(3) 0.8715(3) 0.44903(19) 0.0192(7) Uani 1 1 d .
O7 O 1.2916(3) 0.9486(3) 0.54594(18) 0.0117(6) Uani 1 1 d .
O8 O 0.2392(3) 0.1831(3) 0.0607(2) 0.0186(7) Uani 1 1 d .
O9 O -0.5869(3) -0.1499(3) 0.11913(18) 0.0149(6) Uani 1 1 d .
O10 O -0.1469(3) 0.1669(3) 0.08738(19) 0.0178(6) Uani 1 1 d .
O11 O 0.5648(3) 0.6803(3) 0.39593(19) 0.0140(6) Uani 1 1 d .
O12 O -0.2053(3) -0.1841(3) 0.25136(19) 0.0160(6) Uani 1 1 d .
O13 O 0.7674(3) 0.3367(3) 0.2819(2) 0.0160(6) Uani 1 1 d .
O14 O 0.9099(3) 0.6863(3) 0.0422(2) 0.0162(6) Uani 1 1 d .
O15 O 0.9915(3) 0.6783(3) 0.3002(2) 0.0233(7) Uani 1 1 d .
O16 O 0.6890(3) 0.5587(3) 0.48202(17) 0.0126(6) Uani 1 1 d .
O17 O -0.3619(3) -0.0641(3) 0.2017(2) 0.0156(6) Uani 1 1 d .
O18 O 0.2625(3) 0.1596(3) 0.21824(18) 0.0164(6) Uani 1 1 d .
O19 O 0.2028(3) -0.0348(3) 0.0994(2) 0.0184(7) Uani 1 1 d .
O20 O -0.1523(3) -0.0355(3) 0.14602(19) 0.0166(6) Uani 1 1 d .
O21 O 0.8093(3) 0.7420(3) 0.41508(19) 0.0166(6) Uani 1 1 d .
O22 O 1.0981(3) 0.9953(3) 0.5999(2) 0.0238(7) Uani 1 1 d .
O23 O -0.3147(3) -0.2455(3) 0.09649(18) 0.0172(6) Uani 1 1 d .
O24 O -0.5282(3) 0.0454(3) 0.2359(2) 0.0195(7) Uani 1 1 d .
O25 O 1.3524(3) 0.7890(3) 0.43092(19) 0.0224(7) Uani 1 1 d .
O26 O -0.0635(3) 0.1815(3) 0.24646(19) 0.0197(7) Uani 1 1 d .
O27 O 0.6625(3) 0.4445(3) 0.17648(18) 0.0146(6) Uani 1 1 d .
O28 O -0.5389(3) -0.1716(3) 0.2758(2) 0.0217(7) Uani 1 1 d .
O29 O 0.6883(3) 0.4781(3) 0.6185(2) 0.0275(8) Uani 1 1 d .
O30 O 0.6309(3) 0.2605(3) 0.0555(2) 0.0184(7) Uani 1 1 d .
O31 O 0.4622(3) 0.3834(3) 0.06786(19) 0.0189(7) Uani 1 1 d .
O32 O 1.0667(3) 0.5094(3) 0.58097(19) 0.0196(7) Uani 1 1 d .
O33 O 0.5275(3) 0.3180(3) 0.2740(2) 0.0248(8) Uani 1 1 d .
O34 O 0.0478(3) 0.0965(3) 0.1239(2) 0.0220(7) Uani 1 1 d .
O35 O 0.6794(3) 0.4867(3) 0.0293(2) 0.0197(7) Uani 1 1 d .
O36 O 1.0531(3) 0.9309(3) 0.2764(2) 0.0193(7) Uani 1 1 d .
O37 O 0.6889(3) 0.5347(3) 0.32462(19) 0.0205(7) Uani 1 1 d .
O38 O 0.6579(3) 0.6981(3) 0.6126(2) 0.0293(8) Uani 1 1 d .
O39 O 1.1531(3) 0.7074(3) 0.0562(2) 0.0254(8) Uani 1 1 d .
O40 O 0.2237(3) 0.4311(3) 0.1176(2) 0.0242(7) Uani 1 1 d .
O41 O 0.6245(3) -0.0020(3) 0.0158(2) 0.0235(7) Uani 1 1 d .
O42 O 0.6976(3) 0.9641(4) 0.6373(2) 0.0331(9) Uani 1 1 d .
O43 O 0.5613(3) 0.4313(4) 0.7656(2) 0.0304(9) Uani 1 1 d .
O44 O 1.497(3) 0.986(2) 0.4886(12) 0.016(2) Uani 0.5 1 d P
O45 O 0.9876(11) 0.4861(10) 0.0138(5) 0.0185(17) Uani 0.5 1 d P
O46 O 1.0125(3) 0.5874(4) 0.1506(2) 0.0379(11) Uani 1 1 d .

loop_
_atom_site_aniso_label
_atom_site_aniso_U_11
_atom_site_aniso_U_22
_atom_site_aniso_U_33
_atom_site_aniso_U_23
_atom_site_aniso_U_13
_atom_site_aniso_U_12
Nb1 0.00581(15) 0.00745(16) 0.00799(15) 0.00269(12) 0.00085(12) 0.00225(12)
Nb2 0.00594(15) 0.00777(16) 0.00818(15) 0.00226(12) -0.00004(12) 0.00235(12)
Nb3 0.00809(16) 0.00931(17) 0.00640(15) 0.00069(12) -0.00119(13) 0.00334(13)
Nb4 0.00657(16) 0.01081(17) 0.00806(15) 0.00335(12) 0.00103(12) 0.00337(13)
Nb5 0.00601(15) 0.00871(16) 0.00606(15) 0.00141(12) -0.00024(12) 0.00282(12)
Nb6 0.00680(16) 0.00856(16) 0.00712(15) 0.00227(12) 0.00047(12) 0.00319(13)
P1 0.0059(4) 0.0082(4) 0.0070(4) 0.0036(3) 0.0016(3) 0.0028(4)
P2 0.0049(4) 0.0075(4) 0.0057(4) 0.0021(3) 0.0004(3) 0.0025(3)
P3 0.0062(4) 0.0074(4) 0.0063(4) 0.0024(3) 0.0001(3) 0.0026(3)
P4 0.0056(4) 0.0085(5) 0.0064(4) 0.0005(3) -0.0009(3) 0.0028(4)
P5 0.0046(4) 0.0069(4) 0.0065(4) 0.0015(3) 0.0001(3) 0.0025(3)
P6 0.0064(4) 0.0136(5) 0.0073(4) 0.0008(4) -0.0006(4) 0.0039(4)
P7 0.0048(4) 0.0144(5) 0.0083(4) 0.0048(4) -0.0003(4) 0.0022(4)
P8 0.0062(4) 0.0110(5) 0.0102(4) 0.0060(4) 0.0021(4) 0.0034(4)
P9 0.0061(4) 0.0117(5) 0.0056(4) 0.0014(3) 0.0002(3) 0.0037(4)
P10 0.0061(4) 0.0121(5) 0.0065(4) 0.0028(3) -0.0004(3) 0.0030(4)
P11 0.0056(4) 0.0105(5) 0.0059(4) 0.0014(3) -0.0011(3) 0.0007(4)
P12 0.0088(5) 0.0089(5) 0.0054(4) 0.0003(3) -0.0004(3) 0.0052(4)
O1 0.0080(13) 0.0185(15) 0.0158(14) 0.0076(12) -0.0031(11) 0.0013(11)
O2 0.0135(15) 0.0151(15) 0.0142(14) 0.0059(11) -0.0059(12) 0.0019(12)
O3 0.0135(15) 0.0198(16) 0.0271(17) 0.0150(13) 0.0050(13) 0.0037(12)
O4 0.0165(15) 0.0132(14) 0.0151(14) 0.0059(11) 0.0060(12) 0.0034(12)
O5 0.0083(14) 0.0172(15) 0.0141(14) 0.0039(11) -0.0013(11) 0.0026(11)
O6 0.0084(14) 0.0347(19) 0.0134(14) 0.0091(13) -0.0032(12) 0.0016(13)
O7 0.0067(13) 0.0118(14) 0.0170(14) 0.0022(11) 0.0011(11) 0.0032(11)
O8 0.0256(17) 0.0137(15) 0.0185(15) 0.0099(12) 0.0054(13) 0.0031(13)
O9 0.0110(14) 0.0226(16) 0.0098(13) -0.0005(11) -0.0023(11) 0.0050(12)
O10 0.0203(16) 0.0162(15) 0.0160(15) 0.0065(12) -0.0074(13) 0.0044(13)
O11 0.0084(14) 0.0166(15) 0.0177(14) 0.0025(12) -0.0013(11) 0.0063(12)
O12 0.0130(15) 0.0202(16) 0.0142(14) 0.0084(12) -0.0042(12) 0.0019(12)
O13 0.0095(14) 0.0184(16) 0.0204(15) 0.0023(12) -0.0030(12) 0.0069(12)
O14 0.0096(14) 0.0157(15) 0.0223(16) 0.0010(12) -0.0066(12) 0.0063(12)
O15 0.0203(17) 0.0173(16) 0.038(2) 0.0068(14) 0.0138(15) 0.0116(14)
O16 0.0155(15) 0.0134(14) 0.0082(13) 0.0023(10) 0.0003(11) 0.0025(12)
O17 0.0108(14) 0.0128(15) 0.0221(16) 0.0008(12) 0.0001(12) 0.0027(12)
O18 0.0134(15) 0.0236(17) 0.0094(13) 0.0007(12) -0.0062(11) 0.0037(13)
O19 0.0269(18) 0.0109(15) 0.0209(16) 0.0027(12) 0.0068(14) 0.0103(13)
O20 0.0155(15) 0.0139(15) 0.0181(15) 0.0047(12) 0.0009(12) -0.0020(12)
O21 0.0107(14) 0.0213(16) 0.0168(15) 0.0053(12) 0.0022(12) 0.0000(12)
O22 0.0188(17) 0.0227(17) 0.0299(18) -0.0062(14) 0.0042(14) 0.0115(14)
O23 0.0161(15) 0.0214(16) 0.0116(14) -0.0039(12) -0.0003(12) 0.0050(13)
O24 0.0240(17) 0.0161(16) 0.0203(16) -0.0007(12) 0.0001(13) 0.0125(13)
O25 0.0241(18) 0.035(2) 0.0098(14) -0.0039(13) -0.0043(13) 0.0184(15)
O26 0.0284(18) 0.0201(16) 0.0113(14) -0.0013(12) -0.0020(13) 0.0119(14)
O27 0.0146(15) 0.0188(15) 0.0086(13) 0.0003(11) -0.0026(11) 0.0037(12)
O28 0.0205(17) 0.0255(18) 0.0204(16) 0.0162(14) 0.0002(13) 0.0016(14)
O29 0.0231(18) 0.0258(19) 0.0305(19) 0.0225(15) -0.0074(15) -0.0074(15)
O30 0.0238(17) 0.0149(15) 0.0189(15) 0.0008(12) 0.0041(13) 0.0103(13)
O31 0.0082(14) 0.0307(18) 0.0153(15) -0.0003(13) -0.0019(12) 0.0038(13)
O32 0.0283(18) 0.0190(16) 0.0122(14) -0.0014(12) 0.0011(13) 0.0102(14)
O33 0.0110(15) 0.0302(19) 0.0358(19) 0.0201(16) 0.0027(14) 0.0010(14)
O34 0.0071(14) 0.036(2) 0.0226(17) 0.0031(14) 0.0041(13) 0.0062(14)
O35 0.0225(17) 0.0163(16) 0.0194(16) 0.0082(12) 0.0020(13) 0.0001(13)
O36 0.0158(16) 0.0234(17) 0.0180(15) 0.0081(13) 0.0019(13) 0.0008(13)
O37 0.0299(18) 0.0203(16) 0.0105(14) -0.0080(11) -0.0027(13) 0.0134(14)
O38 0.0261(19) 0.039(2) 0.0239(18) -0.0125(15) -0.0031(15) 0.0249(17)
O39 0.0089(15) 0.0274(19) 0.042(2) 0.0225(16) 0.0015(14) -0.0008(13)
O40 0.0246(18) 0.0265(18) 0.0197(16) -0.0056(13) 0.0053(14) 0.0078(15)
O41 0.0190(17) 0.0199(17) 0.0333(19) 0.0099(14) 0.0073(15) 0.0030(14)
O42 0.0171(18) 0.045(2) 0.035(2) 0.0269(18) -0.0057(15) -0.0070(16)
O43 0.0268(19) 0.042(2) 0.0207(17) -0.0145(15) -0.0041(15) 0.0213(17)
O44 0.013(3) 0.012(9) 0.017(9) 0.000(5) 0.000(7) -0.008(6)
O45 0.024(5) 0.017(5) 0.012(5) -0.008(3) 0.003(3) 0.006(4)
O46 0.0098(16) 0.082(3) 0.0214(18) 0.0315(19) -0.0030(14) -0.0014(18)

loop_
_atom_type_symbol
_atom_type_description
_atom_type_scat_dispersion_real
_atom_type_scat_dispersion_imag
_atom_type_scat_source
O O 0.0106 0.0060 'International Tables Vol C Tables 4.2.6.8 and 6.1.1.4'
P P 0.1023 0.0942 'International Tables Vol C Tables 4.2.6.8 and 6.1.1.4'
Nb Nb -2.0727 0.6215 'International Tables Vol C Tables 4.2.6.8 and 6.1.1.4'

loop_
_geom_angle_atom_site_label_1
_geom_angle_atom_site_label_2
_geom_angle_atom_site_label_3
_geom_angle
_geom_angle_site_symmetry_1
_geom_angle_site_symmetry_3
O32 Nb1 O3 97.33(14) . .
O32 Nb1 O1 100.63(14) . .
O3 Nb1 O1 87.52(12) . .
O32 Nb1 O4 94.95(13) . 2_766
O3 Nb1 O4 167.28(12) . 2_766
O1 Nb1 O4 86.99(12) . 2_766
O32 Nb1 O13 93.53(14) . 2_766
O3 Nb1 O13 91.54(13) . 2_766
O1 Nb1 O13 165.81(12) . 2_766
O4 Nb1 O13 90.98(12) 2_766 2_766
O32 Nb1 O26 172.31(14) . 2_666
O3 Nb1 O26 83.74(12) . 2_666
O1 Nb1 O26 87.01(12) . 2_666
O4 Nb1 O26 84.52(11) 2_766 2_666
O13 Nb1 O26 78.82(12) 2_766 2_666
O40 Nb2 O31 101.40(15) . .
O40 Nb2 O8 95.80(15) . .
O31 Nb2 O8 89.72(13) . .
O40 Nb2 O35 97.31(15) . 2_665
O31 Nb2 O35 87.66(13) . 2_665
O8 Nb2 O35 166.89(13) . 2_665
O40 Nb2 O14 92.53(14) . 2_665
O31 Nb2 O14 165.99(12) . 2_665
O8 Nb2 O14 90.36(12) . 2_665
O35 Nb2 O14 89.10(13) 2_665 2_665
O40 Nb2 O23 173.18(14) . 2
O31 Nb2 O23 84.76(12) . 2
O8 Nb2 O23 81.19(12) . 2
O35 Nb2 O23 85.78(12) 2_665 2
O14 Nb2 O23 81.41(11) 2_665 2
O42 Nb3 O38 98.86(18) . .
O42 Nb3 O24 98.50(17) . 2_566
O38 Nb3 O24 162.58(15) . 2_566
O42 Nb3 O18 99.47(15) . 2_666
O38 Nb3 O18 88.57(13) . 2_666
O24 Nb3 O18 87.24(13) 2_566 2_666
O42 Nb3 O2 92.64(14) . 1_455
O38 Nb3 O2 91.33(13) . 1_455
O24 Nb3 O2 89.23(13) 2_566 1_455
O18 Nb3 O2 167.76(12) 2_666 1_455
O42 Nb3 O33 175.22(15) . 2_666
O38 Nb3 O33 80.70(15) . 2_666
O24 Nb3 O33 82.11(13) 2_566 2_666
O18 Nb3 O33 85.29(12) 2_666 2_666
O2 Nb3 O33 82.62(12) 1_455 2_666
O43 Nb4 O29 100.10(18) . .
O43 Nb4 O5 100.13(15) . 2_766
O29 Nb4 O5 87.07(13) . 2_766
O43 Nb4 O28 95.17(17) . 2_556
O29 Nb4 O28 164.74(15) . 2_556
O5 Nb4 O28 89.97(12) 2_766 2_556
O43 Nb4 O11 92.69(15) . 2_666
O29 Nb4 O11 87.92(12) . 2_666
O5 Nb4 O11 166.88(11) 2_766 2_666
O28 Nb4 O11 91.69(12) 2_556 2_666
O43 Nb4 O25 174.56(15) . 2_766
O29 Nb4 O25 82.11(14) . 2_766
O5 Nb4 O25 84.92(12) 2_766 2_766
O28 Nb4 O25 82.72(13) 2_556 2_766
O11 Nb4 O25 82.39(11) 2_666 2_766
O36 Nb5 O6 102.09(14) . .
O36 Nb5 O15 96.16(14) . .
O6 Nb5 O15 89.31(14) . .
O36 Nb5 O22 96.69(15) . 2_776
O6 Nb5 O22 86.60(14) . 2_776
O15 Nb5 O22 167.07(13) . 2_776
O36 Nb5 O12 93.42(13) . 1_665
O6 Nb5 O12 164.00(12) . 1_665
O15 Nb5 O12 92.93(13) . 1_665
O22 Nb5 O12 87.74(13) 2_776 1_665
O36 Nb5 O21 173.58(13) . .
O6 Nb5 O21 84.29(11) . .
O15 Nb5 O21 84.56(12) . .
O22 Nb5 O21 82.84(12) 2_776 .
O12 Nb5 O21 80.17(11) 1_665 .
O41 Nb6 O30 98.82(14) . .
O41 Nb6 O9 102.22(15) . 2
O30 Nb6 O9 86.60(12) . 2
O41 Nb6 O19 92.66(14) . 2_655
O30 Nb6 O19 168.01(12) . 2_655
O9 Nb6 O19 87.57(12) 2 2_655
O41 Nb6 O10 93.16(14) . 1_655
O30 Nb6 O10 88.36(13) . 1_655
O9 Nb6 O10 164.38(12) 2 1_655
O19 Nb6 O10 94.52(13) 2_655 1_655
O41 Nb6 O39 168.85(14) . 2_765
O30 Nb6 O39 90.82(13) . 2_765
O9 Nb6 O39 83.83(12) 2 2_765
O19 Nb6 O39 78.13(13) 2_655 2_765
O10 Nb6 O39 81.47(12) 1_655 2_765
O29 P1 O38 113.3(2) . .
O29 P1 O1 112.71(18) . .
O38 P1 O1 111.68(19) . .
O29 P1 O16 103.94(18) . .
O38 P1 O16 105.00(18) . .
O1 P1 O16 109.57(16) . .
O8 P2 O18 113.16(18) . .
O8 P2 O19 110.97(17) . .
O18 P2 O19 112.75(18) . .
O8 P2 O34 104.63(18) . .
O18 P2 O34 109.58(17) . .
O19 P2 O34 105.10(18) . .
O31 P3 O35 114.50(18) . .
O31 P3 O30 110.74(18) . .
O35 P3 O30 111.83(18) . .
O31 P3 O27 108.78(17) . .
O35 P3 O27 104.26(17) . .
O30 P3 O27 106.14(17) . .
O39 P4 O14 118.21(18) . .
O39 P4 O46 112.3(2) . .
O14 P4 O46 105.93(19) . .
O39 P4 O45 101.1(4) . 2_765
O14 P4 O45 107.3(5) . 2_765
O46 P4 O45 111.8(3) . 2_765
O39 P4 O45 117.7(4) . .
O14 P4 O45 108.2(5) . .
O46 P4 O45 90.5(3) . .
O45 P4 O45 22.5(4) 2_765 .
O22 P5 O6 113.75(19) . .
O22 P5 O3 113.23(19) . .
O6 P5 O3 111.55(19) . .
O22 P5 O7 104.54(17) . .
O6 P5 O7 107.52(16) . .
O3 P5 O7 105.46(16) . .
O33 P6 O13 116.02(19) . .
O33 P6 O37 114.0(2) . .
O13 P6 O37 108.28(18) . .
O33 P6 O27 113.60(18) . .
O13 P6 O27 107.06(17) . .
O37 P6 O27 95.81(17) . .
O44 P7 O25 104.2(5) . .
O44 P7 O2 112.5(11) . .
O25 P7 O2 115.65(18) . .
O44 P7 O7 103.6(10) . .
O25 P7 O7 113.02(18) . .
O2 P7 O7 107.22(17) . .
O44 P7 O44 14.8(10) . 2_876
O25 P7 O44 118.7(6) . 2_876
O2 P7 O44 105.9(10) . 2_876
O7 P7 O44 93.8(9) . 2_876
O5 P8 O15 113.84(18) . .
O5 P8 O4 113.00(17) . .
O15 P8 O4 110.98(17) . .
O5 P8 O46 109.72(17) . .
O15 P8 O46 105.5(2) . .
O4 P8 O46 103.0(2) . .
O21 P9 O11 115.49(18) . .
O21 P9 O37 109.63(18) . .
O11 P9 O37 109.17(18) . .
O21 P9 O16 111.66(17) . .
O11 P9 O16 108.14(16) . .
O37 P9 O16 101.86(17) . .
O26 P10 O10 117.35(18) . .
O26 P10 O34 113.48(19) . .
O10 P10 O34 104.74(18) . .
O26 P10 O20 113.52(17) . .
O10 P10 O20 107.41(17) . .
O34 P10 O20 98.32(18) . .
O23 P11 O12 115.24(18) . .
O23 P11 O20 110.50(17) . .
O12 P11 O20 108.21(16) . .
O23 P11 O17 113.01(17) . .
O12 P11 O17 106.77(17) . .
O20 P11 O17 102.20(16) . .
O28 P12 O9 114.01(18) . .
O28 P12 O24 112.73(19) . .
O9 P12 O24 111.76(18) . .
O28 P12 O17 106.75(18) . .
O9 P12 O17 109.17(17) . .
O24 P12 O17 101.48(17) . .
P1 O1 Nb1 150.60(18) . .
P7 O2 Nb3 144.36(18) . 1_655
P5 O3 Nb1 156.3(2) . .
P8 O4 Nb1 138.11(18) . 2_766
P8 O5 Nb4 151.24(18) . 2_766
P5 O6 Nb5 163.7(2) . .
P5 O7 P7 130.27(19) . .
P2 O8 Nb2 146.7(2) . .
P12 O9 Nb6 148.1(2) . 2
P10 O10 Nb6 146.86(19) . 1_455
P9 O11 Nb4 144.39(19) . 2_666
P11 O12 Nb5 142.73(18) . 1_445
P6 O13 Nb1 145.2(2) . 2_766
P4 O14 Nb2 141.86(19) . 2_665
P8 O15 Nb5 149.2(2) . .
P1 O16 P9 132.91(19) . .
P11 O17 P12 138.5(2) . .
P2 O18 Nb3 149.1(2) . 2_666
P2 O19 Nb6 138.11(19) . 2_655
P11 O20 P10 148.6(2) . .
P9 O21 Nb5 143.55(18) . .
P5 O22 Nb5 170.0(2) . 2_776
P11 O23 Nb2 145.53(19) . 2
P12 O24 Nb3 143.4(2) . 2_566
P7 O25 Nb4 149.8(2) . 2_766
P10 O26 Nb1 153.44(19) . 2_666
P3 O27 P6 137.8(2) . .
P12 O28 Nb4 153.3(2) . 2_556
P1 O29 Nb4 165.3(3) . .
P3 O30 Nb6 152.4(2) . .
P3 O31 Nb2 167.7(2) . .
P6 O33 Nb3 153.4(2) . 2_666
P10 O34 P2 158.4(2) . .
P3 O35 Nb2 159.4(2) . 2_665
P9 O37 P6 157.1(2) . .
P1 O38 Nb3 162.1(2) . .
P4 O39 Nb6 154.1(2) . 2_765
O44 O44 P7 100(8) 2_876 .
O44 O44 P7 65(7) 2_876 2_876
P7 O44 P7 165.2(10) . 2_876
O45 O45 P4 80(2) 2_765 2_765
O45 O45 P4 78(2) 2_765 .
P4 O45 P4 157.5(4) 2_765 .
P4 O46 P8 150.7(3) . .

loop_
_geom_bond_atom_site_label_1
_geom_bond_atom_site_label_2
_geom_bond_distance
_geom_bond_site_symmetry_2
Nb1 O32 1.678(3) .
Nb1 O3 1.997(3) .
Nb1 O1 2.022(3) .
Nb1 O4 2.030(3) 2_766
Nb1 O13 2.034(3) 2_766
Nb1 O26 2.312(3) 2_666
Nb2 O40 1.694(3) .
Nb2 O31 1.997(3) .
Nb2 O8 1.999(3) .
Nb2 O35 2.009(3) 2_665
Nb2 O14 2.061(3) 2_665
Nb2 O23 2.270(3) 2
Nb3 O42 1.669(3) .
Nb3 O38 1.978(3) .
Nb3 O24 2.019(3) 2_566
Nb3 O18 2.029(3) 2_666
Nb3 O2 2.038(3) 1_455
Nb3 O33 2.289(3) 2_666
Nb4 O43 1.667(3) .
Nb4 O29 2.011(3) .
Nb4 O5 2.029(3) 2_766
Nb4 O28 2.031(3) 2_556
Nb4 O11 2.056(3) 2_666
Nb4 O25 2.248(3) 2_766
Nb5 O36 1.683(3) .
Nb5 O6 1.991(3) .
Nb5 O15 2.011(3) .
Nb5 O22 2.015(3) 2_776
Nb5 O12 2.041(3) 1_665
Nb5 O21 2.280(3) .
Nb6 O41 1.692(3) .
Nb6 O30 1.989(3) .
Nb6 O9 2.034(3) 2
Nb6 O19 2.031(3) 2_655
Nb6 O10 2.040(3) 1_655
Nb6 O39 2.233(3) 2_765
P1 O29 1.484(3) .
P1 O38 1.496(3) .
P1 O1 1.500(3) .
P1 O16 1.586(3) .
P2 O8 1.497(3) .
P2 O18 1.501(3) .
P2 O19 1.510(3) .
P2 O34 1.553(3) .
P3 O31 1.488(3) .
P3 O35 1.494(3) .
P3 O30 1.515(3) .
P3 O27 1.575(3) .
P4 O39 1.458(3) .
P4 O14 1.498(3) .
P4 O46 1.547(3) .
P4 O45 1.557(11) 2_765
P4 O45 1.568(11) .
P5 O22 1.485(3) .
P5 O6 1.498(3) .
P5 O3 1.499(3) .
P5 O7 1.587(3) .
P6 O33 1.456(3) .
P6 O13 1.503(3) .
P6 O37 1.575(3) .
P6 O27 1.572(3) .
P7 O44 1.50(3) .
P7 O25 1.457(3) .
P7 O2 1.500(3) .
P7 O7 1.583(3) .
P7 O44 1.62(3) 2_876
P8 O5 1.502(3) .
P8 O15 1.507(3) .
P8 O4 1.508(3) .
P8 O46 1.567(3) .
P9 O21 1.475(3) .
P9 O11 1.503(3) .
P9 O37 1.546(3) .
P9 O16 1.585(3) .
P10 O26 1.457(3) .
P10 O10 1.498(3) .
P10 O34 1.549(3) .
P10 O20 1.591(3) .
P11 O23 1.468(3) .
P11 O12 1.498(3) .
P11 O20 1.568(3) .
P11 O17 1.577(3) .
P12 O28 1.488(3) .
P12 O9 1.499(3) .
P12 O24 1.516(3) .
P12 O17 1.587(3) .
O2 Nb3 2.038(3) 1_655
O4 Nb1 2.030(3) 2_766
O5 Nb4 2.029(3) 2_766
O9 Nb6 2.034(3) 2
O10 Nb6 2.040(3) 1_455
O11 Nb4 2.056(3) 2_666
O12 Nb5 2.041(3) 1_445
O13 Nb1 2.034(3) 2_766
O14 Nb2 2.061(3) 2_665
O18 Nb3 2.029(3) 2_666
O19 Nb6 2.031(3) 2_655
O22 Nb5 2.015(3) 2_776
O23 Nb2 2.270(3) 2
O24 Nb3 2.019(3) 2_566
O25 Nb4 2.248(3) 2_766
O26 Nb1 2.312(3) 2_666
O28 Nb4 2.031(3) 2_556
O33 Nb3 2.289(3) 2_666
O35 Nb2 2.009(3) 2_665
O39 Nb6 2.233(3) 2_765
O44 O44 0.42(2) 2_876
O44 P7 1.62(3) 2_876
O45 O45 0.610(11) 2_765
O45 P4 1.557(11) 2_765
